data_4085774
loop_
_publ_author_name
'Selikhov, Alexander N.'
'Mahrova, Tatyana V.'
'Cherkasov, Anton V.'
'Fukin, Georgy K.'
'Larionova, Joulia'
'Long, J\^erome'
'Trifonov, Alexander A.'

_publ_section_title
;
 Base-Free Lanthanoidocenes(II) Coordinated by Bulky
 Pentabenzylcyclopentadienyl Ligands
;
_journal_issue 10
_journal_name_full Organometallics
_journal_page_first 1991
_journal_paper_doi 10.1021/acs.organomet.5b00243
_journal_volume 34
_journal_year 2015
_chemical_formula_sum 'C97 H86 N2 Sm'
_chemical_formula_weight 1430.03
_chemical_name_systematic
; 
 ? 
;
_space_group_IT_number 2
_symmetry_cell_setting triclinic
_symmetry_space_group_name_Hall '-P 1'
_symmetry_space_group_name_H-M 'P -1'
_atom_sites_solution_hydrogens geom
_atom_sites_solution_primary direct
_atom_sites_solution_secondary difmap
_audit_creation_method SHELXL-97
_cell_angle_alpha 76.5861(17)
_cell_angle_beta 79.8277(17)
_cell_angle_gamma 77.8720(17)
_cell_formula_units_Z 2
_cell_length_a 12.0072(3)
_cell_length_b 13.2139(2)
_cell_length_c 24.1767(5)
_cell_measurement_reflns_used 15614
_cell_measurement_temperature 100(2)
_cell_measurement_theta_max 32.4950
_cell_measurement_theta_min 2.9257
_cell_volume 3614.87(13)
_computing_cell_refinement 'CrysAlisPro, Agilent Technologies'
_computing_data_collection 'CrysAlisPro, Agilent Technologies'
_computing_data_reduction 'CrysAlisPro, Agilent Technologies'
_computing_molecular_graphics 'SHELXTL (Sheldrick, 2000)'
_computing_publication_material 'SHELXTL (Sheldrick, 2000)'
_computing_structure_refinement 'SHELXL-97 (Sheldrick, 1997)'
_computing_structure_solution 'SHELXS-97 (Sheldrick, 1990)'
_diffrn_ambient_temperature 100(2)
_diffrn_measured_fraction_theta_full 0.993
_diffrn_measured_fraction_theta_max 0.993
_diffrn_measurement_device_type 'Xcalibur, Eos'
_diffrn_measurement_method '/w scans'
_diffrn_radiation_monochromator graphite
_diffrn_radiation_source 'Enhance (Mo) X-ray Source'
_diffrn_radiation_type MoK\a
_diffrn_radiation_wavelength 0.71073
_diffrn_reflns_av_R_equivalents 0.0941
_diffrn_reflns_av_sigmaI/netI 0.0975
_diffrn_reflns_limit_h_max 15
_diffrn_reflns_limit_h_min -15
_diffrn_reflns_limit_k_max 17
_diffrn_reflns_limit_k_min -17
_diffrn_reflns_limit_l_max 31
_diffrn_reflns_limit_l_min -31
_diffrn_reflns_number 65263
_diffrn_reflns_theta_full 28.00
_diffrn_reflns_theta_max 28.00
_diffrn_reflns_theta_min 2.93
_exptl_absorpt_coefficient_mu 0.864
_exptl_absorpt_correction_T_max 1.00000
_exptl_absorpt_correction_T_min 0.88860
_exptl_absorpt_correction_type multi-scan
_exptl_absorpt_process_details
;
SCALE3 ABSPACK, CrysAlisPro, Agilent Technologies (2012) 
;
_exptl_crystal_colour colorless
_exptl_crystal_density_diffrn 1.314
_exptl_crystal_density_method 'not measured'
_exptl_crystal_description prism
_exptl_crystal_F_000 1488
_exptl_crystal_size_max 0.30
_exptl_crystal_size_mid 0.15
_exptl_crystal_size_min 0.05
_refine_diff_density_max 1.717
_refine_diff_density_min -1.400
_refine_diff_density_rms 0.114
_refine_ls_extinction_method none
_refine_ls_goodness_of_fit_ref 1.046
_refine_ls_hydrogen_treatment constr
_refine_ls_matrix_type full
_refine_ls_number_parameters 902
_refine_ls_number_reflns 17316
_refine_ls_number_restraints 7
_refine_ls_restrained_S_all 1.047
_refine_ls_R_factor_all 0.0727
_refine_ls_R_factor_gt 0.0529
_refine_ls_shift/su_max 0.001
_refine_ls_shift/su_mean 0.000
_refine_ls_structure_factor_coef Fsqd
_refine_ls_weighting_details 'calc w=1/[\s^2^(Fo^2^)+(0.0331P)^2^+0.0000P] where P=(Fo^2^+2Fc^2^)/3'
_refine_ls_weighting_scheme calc
_refine_ls_wR_factor_gt 0.1005
_refine_ls_wR_factor_ref 0.1063
_reflns_number_gt 13829
_reflns_number_total 17316
_reflns_threshold_expression >2sigma(I)
_cod_data_source_file om5b00243_si_002.cif
_cod_data_source_block smcppypy
_cod_depositor_comments
;
The following automatic conversions were performed:

'_symmetry_cell_setting' value 'Triclinic' changed to 'triclinic'
according to
/usr/data/users/saulius/crontab/automatic-downloads/rss-feeds/ACS/lib/dictionaries/cif_core.dic
dictionary named 'cif_core.dic' version 2.4.2 from 2011-04-26.

Automatic conversion script
Id: cif_fix_values 3271 2015-04-21 07:52:19Z andrius 

 Adding full bibliography for 4085770--4085776.cif.
;
_cod_original_sg_symbol_H-M P-1
_cod_database_code 4085774

loop_
_symmetry_equiv_pos_as_xyz
'x, y, z'
'-x, -y, -z'

loop_
_atom_site_label
_atom_site_type_symbol
_atom_site_fract_x
_atom_site_fract_y
_atom_site_fract_z
_atom_site_U_iso_or_equiv
_atom_site_adp_type
_atom_site_occupancy
_atom_site_symmetry_multiplicity
_atom_site_calc_flag
_atom_site_refinement_flags
Sm1 Sm 0.123987(12) 0.133950(12) 0.696382(6) 0.01335(3) Uani 1 1 d .
N1 N 0.14746(19) 0.07815(18) 0.60512(10) 0.0183(6) Uani 1 1 d U
N2 N 0.27529(19) 0.20475(19) 0.62609(10) 0.0181(6) Uani 1 1 d .
C1 C 0.0154(2) 0.3394(2) 0.65842(12) 0.0150(6) Uani 1 1 d .
C2 C 0.0203(2) 0.3303(2) 0.71789(12) 0.0149(6) Uani 1 1 d .
C3 C -0.0557(2) 0.2619(2) 0.75036(12) 0.0155(6) Uani 1 1 d .
C4 C -0.1062(2) 0.2255(2) 0.71122(12) 0.0136(6) Uani 1 1 d .
C5 C -0.0613(2) 0.2726(2) 0.65436(12) 0.0147(6) Uani 1 1 d .
C6 C 0.0749(2) 0.4092(2) 0.60869(12) 0.0165(6) Uani 1 1 d .
H6A H 0.0820 0.3793 0.5740 0.020 Uiso 1 1 calc R
H6B H 0.1537 0.4067 0.6166 0.020 Uiso 1 1 calc R
C7 C 0.0165(2) 0.5244(2) 0.59548(12) 0.0159(6) Uani 1 1 d .
C8 C 0.0476(2) 0.5993(2) 0.61793(12) 0.0217(7) Uani 1 1 d .
H8A H 0.1031 0.5775 0.6439 0.026 Uiso 1 1 calc R
C9 C 0.0006(3) 0.7057(2) 0.60389(13) 0.0260(8) Uani 1 1 d .
H9A H 0.0238 0.7558 0.6200 0.031 Uiso 1 1 calc R
C10 C -0.0813(2) 0.7386(2) 0.56595(13) 0.0241(7) Uani 1 1 d .
H10A H -0.1136 0.8114 0.5558 0.029 Uiso 1 1 calc R
C11 C -0.1147(2) 0.6650(2) 0.54345(12) 0.0201(7) Uani 1 1 d .
H11A H -0.1707 0.6869 0.5178 0.024 Uiso 1 1 calc R
C12 C -0.0667(2) 0.5583(2) 0.55805(12) 0.0174(6) Uani 1 1 d .
H12A H -0.0907 0.5080 0.5424 0.021 Uiso 1 1 calc R
C13 C 0.0883(2) 0.3879(2) 0.74428(12) 0.0178(6) Uani 1 1 d .
H13A H 0.1404 0.3347 0.7684 0.021 Uiso 1 1 calc R
H13B H 0.1367 0.4281 0.7130 0.021 Uiso 1 1 calc R
C14 C 0.0156(2) 0.4635(2) 0.78058(13) 0.0202(7) Uani 1 1 d .
C15 C -0.0747(2) 0.5385(2) 0.76004(14) 0.0247(7) Uani 1 1 d .
H15A H -0.0927 0.5417 0.7229 0.030 Uiso 1 1 calc R
C16 C -0.1398(3) 0.6096(3) 0.79305(15) 0.0321(8) Uani 1 1 d .
H16A H -0.2006 0.6616 0.7782 0.038 Uiso 1 1 calc R
C17 C -0.1152(3) 0.6037(3) 0.84752(16) 0.0404(9) Uani 1 1 d .
H17A H -0.1593 0.6515 0.8704 0.049 Uiso 1 1 calc R
C18 C -0.0263(3) 0.5282(3) 0.86869(15) 0.0398(9) Uani 1 1 d .
H18A H -0.0093 0.5240 0.9061 0.048 Uiso 1 1 calc R
C19 C 0.0382(3) 0.4582(3) 0.83539(14) 0.0298(8) Uani 1 1 d .
H19A H 0.0987 0.4060 0.8505 0.036 Uiso 1 1 calc R
C20 C -0.0903(2) 0.2447(2) 0.81451(11) 0.0165(6) Uani 1 1 d .
H20A H -0.0309 0.2641 0.8317 0.020 Uiso 1 1 calc R
H20B H -0.0906 0.1683 0.8294 0.020 Uiso 1 1 calc R
C21 C -0.2073(2) 0.3060(2) 0.83499(12) 0.0164(6) Uani 1 1 d .
C22 C -0.2405(3) 0.2981(2) 0.89392(13) 0.0243(7) Uani 1 1 d .
H22A H -0.1878 0.2609 0.9199 0.029 Uiso 1 1 calc R
C23 C -0.3501(3) 0.3444(3) 0.91490(14) 0.0311(8) Uani 1 1 d .
H23A H -0.3719 0.3385 0.9551 0.037 Uiso 1 1 calc R
C24 C -0.4264(3) 0.3980(3) 0.87810(15) 0.0319(8) Uani 1 1 d .
H24A H -0.5022 0.4268 0.8928 0.038 Uiso 1 1 calc R
C25 C -0.3946(2) 0.4106(2) 0.81999(14) 0.0268(8) Uani 1 1 d .
H25A H -0.4473 0.4501 0.7945 0.032 Uiso 1 1 calc R
C26 C -0.2846(2) 0.3655(2) 0.79826(13) 0.0204(7) Uani 1 1 d .
H26A H -0.2624 0.3756 0.7579 0.025 Uiso 1 1 calc R
C27 C -0.2088(2) 0.1699(2) 0.72908(13) 0.0212(7) Uani 1 1 d .
H27A H -0.2136 0.1419 0.7710 0.025 Uiso 1 1 calc R
H27B H -0.2785 0.2240 0.7225 0.025 Uiso 1 1 calc R
C28 C -0.2143(2) 0.0805(2) 0.70097(12) 0.0165(6) Uani 1 1 d .
C29 C -0.1463(2) -0.0183(2) 0.71553(13) 0.0228(7) Uani 1 1 d .
H29A H -0.0904 -0.0272 0.7404 0.027 Uiso 1 1 calc R
C30 C -0.1585(3) -0.1038(3) 0.69458(15) 0.0334(9) Uani 1 1 d .
H30A H -0.1119 -0.1709 0.7055 0.040 Uiso 1 1 calc R
C31 C -0.2385(3) -0.0914(3) 0.65779(15) 0.0381(9) Uani 1 1 d .
H31A H -0.2471 -0.1497 0.6431 0.046 Uiso 1 1 calc R
C32 C -0.3061(3) 0.0067(3) 0.64244(14) 0.0322(8) Uani 1 1 d .
H32A H -0.3613 0.0153 0.6172 0.039 Uiso 1 1 calc R
C33 C -0.2941(2) 0.0916(3) 0.66329(13) 0.0235(7) Uani 1 1 d .
H33A H -0.3406 0.1586 0.6520 0.028 Uiso 1 1 calc R
C34 C -0.0966(2) 0.2625(2) 0.59891(12) 0.0177(6) Uani 1 1 d .
H34A H -0.0302 0.2689 0.5683 0.021 Uiso 1 1 calc R
H34B H -0.1145 0.1909 0.6040 0.021 Uiso 1 1 calc R
C35 C -0.1986(2) 0.3426(2) 0.57896(12) 0.0176(6) Uani 1 1 d .
C36 C -0.2755(2) 0.4008(2) 0.61555(13) 0.0216(7) Uani 1 1 d .
H36A H -0.2660 0.3881 0.6549 0.026 Uiso 1 1 calc R
C37 C -0.3654(2) 0.4769(2) 0.59491(14) 0.0243(7) Uani 1 1 d .
H37A H -0.4182 0.5149 0.6203 0.029 Uiso 1 1 calc R
C38 C -0.3782(2) 0.4976(2) 0.53753(14) 0.0284(8) Uani 1 1 d .
H38A H -0.4380 0.5514 0.5231 0.034 Uiso 1 1 calc R
C39 C -0.3041(3) 0.4398(3) 0.50136(14) 0.0293(8) Uani 1 1 d .
H39A H -0.3138 0.4532 0.4620 0.035 Uiso 1 1 calc R
C40 C -0.2159(2) 0.3629(2) 0.52154(13) 0.0239(7) Uani 1 1 d .
H40A H -0.1661 0.3231 0.4960 0.029 Uiso 1 1 calc R
C41 C 0.1431(2) -0.0214(2) 0.79467(11) 0.0155(6) Uani 1 1 d .
C42 C 0.1887(2) -0.0756(2) 0.74853(11) 0.0148(6) Uani 1 1 d .
C43 C 0.2936(2) -0.0398(2) 0.72158(11) 0.0129(6) Uani 1 1 d .
C44 C 0.3128(2) 0.0349(2) 0.75136(11) 0.0129(6) Uani 1 1 d .
C45 C 0.2194(2) 0.0471(2) 0.79615(11) 0.0149(6) Uani 1 1 d .
C46 C 0.0416(2) -0.0437(2) 0.83931(12) 0.0190(7) Uani 1 1 d .
H46A H -0.0238 -0.0433 0.8194 0.023 Uiso 1 1 calc R
H46B H 0.0192 0.0147 0.8606 0.023 Uiso 1 1 calc R
C47 C 0.0608(2) -0.1482(2) 0.88281(12) 0.0192(7) Uani 1 1 d .
C48 C 0.1682(3) -0.1926(2) 0.89887(14) 0.0303(8) Uani 1 1 d .
H48A H 0.2332 -0.1621 0.8798 0.036 Uiso 1 1 calc R
C49 C 0.1818(3) -0.2816(3) 0.94273(16) 0.0440(10) Uani 1 1 d .
H49A H 0.2562 -0.3112 0.9532 0.053 Uiso 1 1 calc R
C50 C 0.0906(4) -0.3268(3) 0.97075(15) 0.0430(11) Uani 1 1 d .
H50A H 0.1004 -0.3865 1.0013 0.052 Uiso 1 1 calc R
C51 C -0.0162(3) -0.2847(3) 0.95415(16) 0.0449(10) Uani 1 1 d U
H51A H -0.0807 -0.3162 0.9728 0.054 Uiso 1 1 calc R
C52 C -0.0297(3) -0.1964(3) 0.91036(15) 0.0336(9) Uani 1 1 d .
H52A H -0.1038 -0.1686 0.8992 0.040 Uiso 1 1 calc R
C53 C 0.1343(2) -0.1565(2) 0.73234(12) 0.0176(6) Uani 1 1 d .
H53A H 0.1097 -0.1265 0.6940 0.021 Uiso 1 1 calc R
H53B H 0.0641 -0.1664 0.7599 0.021 Uiso 1 1 calc R
C54 C 0.2079(2) -0.2652(2) 0.73059(13) 0.0196(7) Uani 1 1 d .
C55 C 0.2540(2) -0.2951(2) 0.67878(13) 0.0245(7) Uani 1 1 d .
H55A H 0.2401 -0.2468 0.6439 0.029 Uiso 1 1 calc R
C56 C 0.3201(3) -0.3947(3) 0.67700(15) 0.0318(8) Uani 1 1 d .
H56A H 0.3507 -0.4143 0.6412 0.038 Uiso 1 1 calc R
C57 C 0.3411(3) -0.4652(3) 0.72798(16) 0.0345(9) Uani 1 1 d .
H57A H 0.3876 -0.5327 0.7271 0.041 Uiso 1 1 calc R
C58 C 0.2948(3) -0.4379(3) 0.77956(16) 0.0337(9) Uani 1 1 d .
H58A H 0.3081 -0.4868 0.8143 0.040 Uiso 1 1 calc R
C59 C 0.2280(3) -0.3379(2) 0.78105(15) 0.0292(8) Uani 1 1 d .
H59A H 0.1960 -0.3194 0.8170 0.035 Uiso 1 1 calc R
C60 C 0.3696(2) -0.0754(2) 0.67002(11) 0.0173(6) Uani 1 1 d .
H60A H 0.3196 -0.0890 0.6451 0.021 Uiso 1 1 calc R
H60B H 0.4079 -0.0161 0.6480 0.021 Uiso 1 1 calc R
C61 C 0.4611(2) -0.1721(2) 0.68181(12) 0.0170(6) Uani 1 1 d .
C62 C 0.5337(2) -0.2058(2) 0.63481(14) 0.0251(7) Uani 1 1 d .
H62A H 0.5243 -0.1670 0.5971 0.030 Uiso 1 1 calc R
C63 C 0.6187(3) -0.2944(3) 0.64259(16) 0.0375(9) Uani 1 1 d .
H63A H 0.6665 -0.3167 0.6103 0.045 Uiso 1 1 calc R
C64 C 0.6341(3) -0.3502(3) 0.69707(17) 0.0395(10) Uani 1 1 d .
H64A H 0.6937 -0.4101 0.7025 0.047 Uiso 1 1 calc R
C65 C 0.5636(3) -0.3195(2) 0.74343(16) 0.0330(8) Uani 1 1 d .
H65A H 0.5739 -0.3590 0.7809 0.040 Uiso 1 1 calc R
C66 C 0.4767(2) -0.2306(2) 0.73640(13) 0.0206(7) Uani 1 1 d .
H66A H 0.4282 -0.2103 0.7690 0.025 Uiso 1 1 calc R
C67 C 0.4156(2) 0.0911(2) 0.73916(12) 0.0176(6) Uani 1 1 d .
H67A H 0.3864 0.1679 0.7353 0.021 Uiso 1 1 calc R
H67B H 0.4591 0.0796 0.7017 0.021 Uiso 1 1 calc R
C68 C 0.4987(2) 0.0576(2) 0.78363(12) 0.0169(6) Uani 1 1 d .
C69 C 0.5647(2) -0.0426(2) 0.79289(12) 0.0209(7) Uani 1 1 d .
H69A H 0.5584 -0.0920 0.7711 0.025 Uiso 1 1 calc R
C70 C 0.6400(2) -0.0719(3) 0.83373(13) 0.0271(8) Uani 1 1 d .
H70A H 0.6851 -0.1409 0.8395 0.033 Uiso 1 1 calc R
C71 C 0.6496(2) -0.0010(3) 0.86596(13) 0.0280(8) Uani 1 1 d .
H71A H 0.6998 -0.0219 0.8944 0.034 Uiso 1 1 calc R
C72 C 0.5862(2) 0.0999(3) 0.85680(13) 0.0249(7) Uani 1 1 d .
H72A H 0.5936 0.1489 0.8785 0.030 Uiso 1 1 calc R
C73 C 0.5111(2) 0.1298(2) 0.81546(13) 0.0220(7) Uani 1 1 d .
H73A H 0.4681 0.1996 0.8089 0.026 Uiso 1 1 calc R
C74 C 0.2100(2) 0.1163(2) 0.83932(12) 0.0174(6) Uani 1 1 d .
H74A H 0.1354 0.1654 0.8385 0.021 Uiso 1 1 calc R
H74B H 0.2713 0.1597 0.8269 0.021 Uiso 1 1 calc R
C75 C 0.2190(2) 0.0583(2) 0.90094(12) 0.0174(6) Uani 1 1 d .
C76 C 0.3156(3) -0.0135(2) 0.91624(13) 0.0246(7) Uani 1 1 d .
H76A H 0.3787 -0.0274 0.8876 0.029 Uiso 1 1 calc R
C77 C 0.3221(3) -0.0656(3) 0.97274(14) 0.0340(9) Uani 1 1 d .
H77A H 0.3890 -0.1147 0.9827 0.041 Uiso 1 1 calc R
C78 C 0.2302(3) -0.0454(3) 1.01435(14) 0.0397(9) Uani 1 1 d .
H78A H 0.2342 -0.0811 1.0531 0.048 Uiso 1 1 calc R
C79 C 0.1339(3) 0.0254(3) 1.00038(14) 0.0387(9) Uani 1 1 d .
H79A H 0.0710 0.0386 1.0292 0.046 Uiso 1 1 calc R
C80 C 0.1284(3) 0.0779(3) 0.94392(13) 0.0283(8) Uani 1 1 d .
H80A H 0.0618 0.1280 0.9344 0.034 Uiso 1 1 calc R
C81 C 0.0785(3) 0.0170(2) 0.59418(13) 0.0235(7) Uani 1 1 d U
H81A H 0.0094 0.0093 0.6195 0.028 Uiso 1 1 calc R
C82 C 0.1026(3) -0.0339(3) 0.54914(14) 0.0333(8) Uani 1 1 d .
H82A H 0.0511 -0.0749 0.5433 0.040 Uiso 1 1 calc R
C83 C 0.2042(3) -0.0244(3) 0.51196(14) 0.0386(10) Uani 1 1 d .
H83A H 0.2244 -0.0613 0.4812 0.046 Uiso 1 1 calc R
C84 C 0.2751(3) 0.0387(3) 0.51999(13) 0.0352(9) Uani 1 1 d .
H84A H 0.3437 0.0466 0.4942 0.042 Uiso 1 1 calc R
C85 C 0.2460(2) 0.0920(2) 0.56667(12) 0.0217(7) Uani 1 1 d .
C86 C 0.3144(2) 0.1594(2) 0.57814(12) 0.0224(7) Uani 1 1 d .
C87 C 0.4204(3) 0.1800(3) 0.54369(14) 0.0355(9) Uani 1 1 d .
H87A H 0.4494 0.1468 0.5119 0.043 Uiso 1 1 calc R
C88 C 0.4799(3) 0.2476(3) 0.55655(16) 0.0429(11) Uani 1 1 d .
H88A H 0.5510 0.2600 0.5343 0.052 Uiso 1 1 calc R
C89 C 0.4353(3) 0.2983(3) 0.60283(16) 0.0361(9) Uani 1 1 d .
H89A H 0.4735 0.3480 0.6112 0.043 Uiso 1 1 calc R
C90 C 0.3353(2) 0.2743(2) 0.63566(14) 0.0264(8) Uani 1 1 d .
H90A H 0.3059 0.3084 0.6671 0.032 Uiso 1 1 calc R
C1S C -0.3755(3) -0.3376(3) 0.96818(14) 0.0310(8) Uani 1 1 d .
C2S C -0.3159(3) -0.4253(3) 1.00277(15) 0.0368(9) Uani 1 1 d .
H2SA H -0.3081 -0.4933 0.9943 0.044 Uiso 1 1 calc R
C3S C -0.2688(3) -0.4156(3) 1.04838(15) 0.0387(10) Uani 1 1 d .
H3SA H -0.2293 -0.4765 1.0712 0.046 Uiso 1 1 calc R
C4S C -0.2785(3) -0.3174(3) 1.06137(15) 0.0372(9) Uani 1 1 d .
H4SA H -0.2473 -0.3106 1.0936 0.045 Uiso 1 1 calc R
C5S C -0.3340(3) -0.2290(3) 1.02708(15) 0.0364(9) Uani 1 1 d .
H5SA H -0.3395 -0.1611 1.0353 0.044 Uiso 1 1 calc R
C6S C -0.3816(3) -0.2391(3) 0.98094(15) 0.0346(9) Uani 1 1 d .
H6SA H -0.4191 -0.1777 0.9576 0.042 Uiso 1 1 calc R
C7S C -0.4301(3) -0.3479(3) 0.91937(17) 0.0518(11) Uani 1 1 d .
H7SA H -0.4668 -0.2779 0.9006 0.078 Uiso 1 1 calc R
H7SB H -0.4882 -0.3933 0.9338 0.078 Uiso 1 1 calc R
H7SC H -0.3713 -0.3794 0.8916 0.078 Uiso 1 1 calc R

loop_
_atom_site_aniso_label
_atom_site_aniso_U_11
_atom_site_aniso_U_22
_atom_site_aniso_U_33
_atom_site_aniso_U_23
_atom_site_aniso_U_13
_atom_site_aniso_U_12
Sm1 0.01165(6) 0.01222(6) 0.01342(7) -0.00045(5) -0.00102(5) 0.00104(5)
N1 0.0200(11) 0.0165(12) 0.0171(12) -0.0029(10) -0.0043(9) 0.0002(10)
N2 0.0139(11) 0.0171(12) 0.0174(12) 0.0058(10) -0.0035(9) 0.0013(10)
C1 0.0143(12) 0.0105(13) 0.0191(14) -0.0015(11) -0.0013(11) -0.0019(11)
C2 0.0118(12) 0.0129(13) 0.0189(14) -0.0044(11) -0.0005(10) 0.0002(10)
C3 0.0117(12) 0.0140(13) 0.0166(14) -0.0031(11) -0.0001(10) 0.0059(11)
C4 0.0091(11) 0.0100(12) 0.0190(14) -0.0023(11) 0.0005(10) 0.0017(10)
C5 0.0110(12) 0.0120(13) 0.0186(14) -0.0012(11) -0.0050(10) 0.0041(10)
C6 0.0166(13) 0.0119(13) 0.0192(14) 0.0016(11) -0.0058(11) -0.0011(11)
C7 0.0136(12) 0.0139(13) 0.0162(14) 0.0015(11) 0.0012(10) -0.0014(11)
C8 0.0262(15) 0.0179(15) 0.0195(15) 0.0019(12) -0.0076(12) -0.0033(12)
C9 0.0356(17) 0.0136(14) 0.0282(17) -0.0050(13) -0.0052(14) -0.0012(13)
C10 0.0234(15) 0.0165(15) 0.0249(16) 0.0005(13) 0.0002(12) 0.0050(13)
C11 0.0126(12) 0.0236(15) 0.0176(15) 0.0026(12) -0.0012(11) 0.0029(12)
C12 0.0160(13) 0.0156(14) 0.0188(14) -0.0008(11) -0.0012(11) -0.0029(11)
C13 0.0140(12) 0.0186(14) 0.0198(14) -0.0041(12) -0.0045(11) 0.0015(11)
C14 0.0155(13) 0.0197(14) 0.0258(16) -0.0064(12) -0.0011(11) -0.0036(12)
C15 0.0178(14) 0.0263(16) 0.0306(17) -0.0108(13) -0.0046(12) 0.0013(13)
C16 0.0231(16) 0.0269(17) 0.045(2) -0.0145(15) -0.0028(14) 0.0055(14)
C17 0.0347(19) 0.044(2) 0.047(2) -0.0304(17) 0.0009(16) 0.0033(17)
C18 0.043(2) 0.049(2) 0.0306(19) -0.0192(17) -0.0055(15) -0.0028(18)
C19 0.0278(16) 0.0342(18) 0.0287(17) -0.0120(14) -0.0096(13) 0.0026(14)
C20 0.0158(13) 0.0131(13) 0.0165(14) -0.0006(11) -0.0017(11) 0.0035(11)
C21 0.0144(12) 0.0131(13) 0.0207(14) -0.0040(11) 0.0004(11) -0.0015(11)
C22 0.0264(15) 0.0250(16) 0.0190(15) -0.0028(13) -0.0017(12) -0.0020(13)
C23 0.0287(16) 0.0361(18) 0.0252(17) -0.0124(14) 0.0109(13) -0.0038(15)
C24 0.0152(14) 0.0340(18) 0.046(2) -0.0199(16) 0.0058(14) 0.0009(14)
C25 0.0142(13) 0.0212(15) 0.0447(19) -0.0120(14) -0.0074(13) 0.0062(12)
C26 0.0169(13) 0.0178(14) 0.0231(15) -0.0045(12) -0.0015(11) 0.0040(12)
C27 0.0133(13) 0.0200(15) 0.0294(16) -0.0065(13) 0.0022(12) -0.0036(12)
C28 0.0120(12) 0.0162(14) 0.0199(14) -0.0017(11) 0.0030(11) -0.0054(11)
C29 0.0114(13) 0.0231(15) 0.0336(17) -0.0108(13) -0.0043(12) 0.0042(12)
C30 0.0221(15) 0.0265(17) 0.052(2) -0.0165(16) 0.0045(15) -0.0038(14)
C31 0.0282(16) 0.0459(19) 0.050(2) -0.0332(17) 0.0123(15) -0.0174(15)
C32 0.0212(14) 0.055(2) 0.0273(17) -0.0160(16) 0.0002(13) -0.0152(15)
C33 0.0151(13) 0.0285(17) 0.0237(16) 0.0038(13) -0.0032(12) -0.0064(12)
C34 0.0142(12) 0.0181(14) 0.0194(14) -0.0029(12) -0.0023(11) -0.0004(11)
C35 0.0161(13) 0.0155(14) 0.0205(15) 0.0010(12) -0.0046(11) -0.0046(11)
C36 0.0179(13) 0.0241(15) 0.0232(15) -0.0030(13) -0.0072(12) -0.0031(12)
C37 0.0116(13) 0.0211(15) 0.0400(18) -0.0066(14) -0.0060(12) 0.0004(12)
C38 0.0199(14) 0.0212(16) 0.044(2) 0.0022(14) -0.0175(14) -0.0015(13)
C39 0.0291(15) 0.0320(18) 0.0277(17) 0.0058(14) -0.0174(13) -0.0088(14)
C40 0.0252(15) 0.0227(16) 0.0229(16) 0.0010(13) -0.0070(12) -0.0054(13)
C41 0.0086(12) 0.0180(14) 0.0147(14) 0.0005(11) -0.0012(10) 0.0046(11)
C42 0.0161(12) 0.0108(13) 0.0155(14) -0.0007(11) -0.0027(11) 0.0004(11)
C43 0.0114(12) 0.0113(13) 0.0112(13) 0.0033(10) -0.0018(10) 0.0022(10)
C44 0.0073(11) 0.0150(13) 0.0135(13) 0.0020(11) -0.0024(10) 0.0000(10)
C45 0.0136(12) 0.0125(13) 0.0156(14) 0.0008(11) -0.0052(10) 0.0028(11)
C46 0.0118(12) 0.0262(16) 0.0160(14) -0.0013(12) -0.0011(11) -0.0004(12)
C47 0.0256(14) 0.0180(14) 0.0147(14) -0.0083(11) 0.0037(11) -0.0050(12)
C48 0.0354(17) 0.0205(16) 0.0349(19) 0.0043(14) -0.0140(14) -0.0076(14)
C49 0.067(2) 0.0269(19) 0.040(2) 0.0076(16) -0.0293(18) -0.0106(18)
C50 0.080(3) 0.0159(17) 0.0255(19) 0.0025(14) 0.0019(19) -0.0063(18)
C51 0.057(2) 0.0201(17) 0.048(2) -0.0077(16) 0.0316(18) -0.0170(16)
C52 0.0306(17) 0.0233(16) 0.044(2) -0.0116(15) 0.0124(15) -0.0073(14)
C53 0.0129(12) 0.0162(14) 0.0225(15) -0.0030(12) -0.0012(11) -0.0020(11)
C54 0.0139(12) 0.0173(14) 0.0286(16) -0.0044(12) -0.0058(11) -0.0026(11)
C55 0.0197(14) 0.0268(16) 0.0315(17) -0.0099(13) -0.0115(12) -0.0029(13)
C56 0.0211(15) 0.0370(18) 0.0440(19) -0.0243(15) -0.0096(13) 0.0027(14)
C57 0.0245(16) 0.0202(16) 0.063(2) -0.0157(16) -0.0079(16) -0.0022(13)
C58 0.0307(17) 0.0225(17) 0.043(2) 0.0005(15) -0.0061(15) -0.0006(15)
C59 0.0271(16) 0.0206(16) 0.0358(19) 0.0007(14) -0.0021(14) -0.0043(14)
C60 0.0148(13) 0.0176(14) 0.0152(14) -0.0006(11) 0.0013(11) 0.0007(11)
C61 0.0108(12) 0.0179(14) 0.0231(15) -0.0081(12) -0.0004(11) -0.0014(11)
C62 0.0195(14) 0.0228(15) 0.0340(17) -0.0140(13) 0.0081(12) -0.0063(12)
C63 0.0215(16) 0.0280(16) 0.066(2) -0.0301(17) 0.0176(15) -0.0083(14)
C64 0.0191(15) 0.0247(17) 0.081(3) -0.0276(18) -0.0125(16) 0.0057(14)
C65 0.0320(16) 0.0187(16) 0.052(2) -0.0068(15) -0.0223(15) 0.0021(14)
C66 0.0175(13) 0.0198(14) 0.0264(16) -0.0092(12) -0.0056(11) -0.0003(12)
C67 0.0149(13) 0.0202(14) 0.0160(14) -0.0004(12) -0.0031(11) -0.0021(11)
C68 0.0109(12) 0.0230(15) 0.0148(14) -0.0005(12) 0.0000(10) -0.0038(11)
C69 0.0153(13) 0.0242(15) 0.0238(15) -0.0075(13) -0.0014(11) -0.0029(12)
C70 0.0213(14) 0.0286(17) 0.0274(17) -0.0009(14) -0.0071(13) 0.0025(13)
C71 0.0201(14) 0.0398(19) 0.0253(16) -0.0050(14) -0.0116(12) -0.0027(14)
C72 0.0207(14) 0.0340(17) 0.0237(16) -0.0111(14) -0.0019(12) -0.0077(13)
C73 0.0178(13) 0.0232(15) 0.0251(16) -0.0039(13) -0.0028(12) -0.0052(12)
C74 0.0122(12) 0.0186(14) 0.0194(14) -0.0038(12) -0.0045(11) 0.0036(11)
C75 0.0177(13) 0.0181(14) 0.0180(14) -0.0066(11) 0.0000(11) -0.0053(11)
C76 0.0251(15) 0.0259(16) 0.0225(16) -0.0060(13) -0.0039(12) -0.0023(13)
C77 0.0383(17) 0.0340(19) 0.0310(18) 0.0029(15) -0.0183(15) -0.0083(16)
C78 0.064(2) 0.049(2) 0.0142(16) -0.0004(15) -0.0095(16) -0.0307(19)
C79 0.052(2) 0.048(2) 0.0225(17) -0.0163(16) 0.0109(15) -0.0255(18)
C80 0.0278(16) 0.0324(17) 0.0268(17) -0.0132(14) 0.0024(13) -0.0070(14)
C81 0.0257(15) 0.0211(15) 0.0199(15) 0.0007(13) -0.0078(12) 0.0029(13)
C82 0.055(2) 0.0199(16) 0.0282(18) 0.0008(14) -0.0191(15) -0.0076(16)
C83 0.066(2) 0.0257(18) 0.0188(17) -0.0072(14) -0.0066(16) 0.0068(18)
C84 0.047(2) 0.0304(18) 0.0141(16) 0.0011(14) 0.0032(14) 0.0118(17)
C85 0.0236(14) 0.0183(15) 0.0154(14) 0.0021(12) -0.0032(12) 0.0078(12)
C86 0.0144(13) 0.0236(16) 0.0175(15) 0.0070(13) 0.0041(11) 0.0049(12)
C87 0.0258(17) 0.035(2) 0.0275(18) 0.0136(15) 0.0074(14) 0.0027(15)
C88 0.0171(15) 0.048(2) 0.045(2) 0.0223(19) 0.0043(15) -0.0060(16)
C89 0.0230(15) 0.0289(19) 0.049(2) 0.0163(16) -0.0134(15) -0.0074(14)
C90 0.0196(14) 0.0177(15) 0.0364(18) 0.0115(14) -0.0135(13) -0.0019(12)
C1S 0.0266(16) 0.0336(18) 0.0329(18) -0.0122(15) 0.0063(14) -0.0078(14)
C2S 0.0378(19) 0.0268(18) 0.041(2) -0.0081(16) 0.0087(16) -0.0064(16)
C3S 0.0270(17) 0.042(2) 0.034(2) 0.0061(17) 0.0049(15) -0.0002(16)
C4S 0.0303(17) 0.044(2) 0.035(2) -0.0056(17) -0.0015(15) -0.0082(16)
C5S 0.0340(18) 0.0351(19) 0.042(2) -0.0119(17) 0.0007(16) -0.0098(16)
C6S 0.0297(17) 0.0312(19) 0.038(2) 0.0000(16) -0.0032(15) -0.0031(15)
C7S 0.050(2) 0.050(2) 0.061(3) -0.024(2) -0.008(2) -0.006(2)

loop_
_atom_type_symbol
_atom_type_description
_atom_type_scat_dispersion_real
_atom_type_scat_dispersion_imag
_atom_type_scat_source
C C 0.0033 0.0016 'International Tables Vol C Tables 4.2.6.8 and 6.1.1.4'
H H 0.0000 0.0000 'International Tables Vol C Tables 4.2.6.8 and 6.1.1.4'
N N 0.0061 0.0033 'International Tables Vol C Tables 4.2.6.8 and 6.1.1.4'
Sm Sm -0.1638 3.4418 'International Tables Vol C Tables 4.2.6.8 and 6.1.1.4'

loop_
_geom_angle_atom_site_label_1
_geom_angle_atom_site_label_2
_geom_angle_atom_site_label_3
_geom_angle
N1 Sm1 N2 66.55(8)
N1 Sm1 C5 83.40(8)
N2 Sm1 C5 98.06(8)
N1 Sm1 C45 132.67(8)
N2 Sm1 C45 106.41(8)
C5 Sm1 C45 142.18(8)
N1 Sm1 C2 126.25(8)
N2 Sm1 C2 92.91(8)
C5 Sm1 C2 49.40(8)
C45 Sm1 C2 100.15(8)
N1 Sm1 C43 83.35(8)
N2 Sm1 C43 84.36(7)
C5 Sm1 C43 164.28(8)
C45 Sm1 C43 49.48(8)
C2 Sm1 C43 146.25(8)
N1 Sm1 C44 108.46(8)
N2 Sm1 C44 80.33(7)
C5 Sm1 C44 165.82(8)
C45 Sm1 C44 29.95(7)
C2 Sm1 C44 116.46(8)
C43 Sm1 C44 29.90(8)
N1 Sm1 C41 117.87(8)
N2 Sm1 C41 129.20(7)
C5 Sm1 C41 132.32(8)
C45 Sm1 C41 29.96(8)
C2 Sm1 C41 113.45(8)
C43 Sm1 C41 49.43(7)
C44 Sm1 C41 49.35(8)
N1 Sm1 C4 103.25(8)
N2 Sm1 C4 126.66(7)
C5 Sm1 C4 30.07(8)
C45 Sm1 C4 115.25(8)
C2 Sm1 C4 49.38(8)
C43 Sm1 C4 148.58(8)
C44 Sm1 C4 145.11(8)
C41 Sm1 C4 102.54(8)
N1 Sm1 C42 88.68(8)
N2 Sm1 C42 113.44(7)
C5 Sm1 C42 141.15(8)
C45 Sm1 C42 49.52(8)
C2 Sm1 C42 143.37(8)
C43 Sm1 C42 30.02(8)
C44 Sm1 C42 49.43(8)
C41 Sm1 C42 29.96(8)
C4 Sm1 C42 118.64(8)
N1 Sm1 C1 96.38(8)
N2 Sm1 C1 78.60(8)
C5 Sm1 C1 30.05(8)
C45 Sm1 C1 129.25(8)
C2 Sm1 C1 29.88(8)
C43 Sm1 C1 161.44(8)
C44 Sm1 C1 137.37(8)
C41 Sm1 C1 141.60(8)
C4 Sm1 C1 49.56(8)
C42 Sm1 C1 167.96(8)
N1 Sm1 C3 131.48(8)
N2 Sm1 C3 122.61(8)
C5 Sm1 C3 49.29(8)
C45 Sm1 C3 92.95(8)
C2 Sm1 C3 29.85(8)
C43 Sm1 C3 140.76(8)
C44 Sm1 C3 119.95(8)
C41 Sm1 C3 92.94(8)
C4 Sm1 C3 29.78(8)
C42 Sm1 C3 119.81(8)
C1 Sm1 C3 49.30(8)
C81 N1 C85 117.4(2)
C81 N1 Sm1 122.62(19)
C85 N1 Sm1 118.93(19)
C90 N2 C86 118.0(3)
C90 N2 Sm1 123.1(2)
C86 N2 Sm1 118.08(19)
C2 C1 C5 107.2(2)
C2 C1 C6 127.0(3)
C5 C1 C6 125.7(2)
C2 C1 Sm1 74.37(15)
C5 C1 Sm1 74.04(14)
C6 C1 Sm1 119.20(16)
C3 C2 C1 108.6(2)
C3 C2 C13 124.1(2)
C1 C2 C13 127.2(2)
C3 C2 Sm1 75.90(15)
C1 C2 Sm1 75.75(15)
C13 C2 Sm1 117.63(16)
C2 C3 C4 108.1(2)
C2 C3 C20 125.6(3)
C4 C3 C20 125.6(3)
C2 C3 Sm1 74.25(14)
C4 C3 Sm1 74.88(14)
C20 C3 Sm1 124.01(16)
C3 C4 C5 107.5(2)
C3 C4 C27 123.3(2)
C5 C4 C27 127.6(2)
C3 C4 Sm1 75.34(14)
C5 C4 Sm1 74.13(14)
C27 C4 Sm1 127.57(17)
C1 C5 C4 108.5(2)
C1 C5 C34 125.0(2)
C4 C5 C34 126.3(2)
C1 C5 Sm1 75.91(14)
C4 C5 Sm1 75.81(14)
C34 C5 Sm1 119.06(16)
C1 C6 C7 115.7(2)
C8 C7 C12 117.9(3)
C8 C7 C6 120.9(2)
C12 C7 C6 121.1(3)
C7 C8 C9 122.0(3)
C8 C9 C10 119.5(3)
C11 C10 C9 119.5(3)
C10 C11 C12 120.3(3)
C11 C12 C7 120.7(3)
C14 C13 C2 114.8(2)
C19 C14 C15 118.6(3)
C19 C14 C13 120.2(2)
C15 C14 C13 121.2(3)
C14 C15 C16 121.0(3)
C17 C16 C15 119.5(3)
C18 C17 C16 119.9(3)
C17 C18 C19 120.2(3)
C14 C19 C18 120.8(3)
C3 C20 C21 115.9(2)
C26 C21 C22 118.1(2)
C26 C21 C20 123.6(2)
C22 C21 C20 118.3(2)
C23 C22 C21 120.5(3)
C24 C23 C22 120.3(3)
C23 C24 C25 120.4(3)
C24 C25 C26 119.9(3)
C21 C26 C25 120.7(3)
C28 C27 C4 119.1(2)
C29 C28 C33 117.9(3)
C29 C28 C27 120.7(3)
C33 C28 C27 121.3(3)
C30 C29 C28 121.4(3)
C31 C30 C29 119.8(3)
C30 C31 C32 119.4(3)
C33 C32 C31 120.7(3)
C32 C33 C28 120.7(3)
C35 C34 C5 115.3(2)
C40 C35 C36 118.0(2)
C40 C35 C34 119.5(2)
C36 C35 C34 122.4(3)
C37 C36 C35 120.6(3)
C38 C37 C36 120.1(3)
C39 C38 C37 119.7(3)
C38 C39 C40 120.7(3)
C39 C40 C35 120.9(3)
C45 C41 C42 108.2(2)
C45 C41 C46 125.3(3)
C42 C41 C46 126.0(3)
C45 C41 Sm1 74.63(15)
C42 C41 Sm1 75.27(15)
C46 C41 Sm1 122.78(16)
C41 C42 C43 107.5(2)
C41 C42 C53 125.3(2)
C43 C42 C53 127.2(2)
C41 C42 Sm1 74.77(15)
C43 C42 Sm1 74.52(14)
C53 C42 Sm1 116.96(16)
C44 C43 C42 108.2(2)
C44 C43 C60 126.4(2)
C42 C43 C60 125.4(3)
C44 C43 Sm1 75.19(14)
C42 C43 Sm1 75.46(14)
C60 C43 Sm1 115.27(16)
C43 C44 C45 108.1(2)
C43 C44 C67 126.8(2)
C45 C44 C67 125.1(2)
C43 C44 Sm1 74.91(14)
C45 C44 Sm1 74.71(14)
C67 C44 Sm1 117.44(16)
C44 C45 C41 108.0(2)
C44 C45 C74 124.6(2)
C41 C45 C74 127.3(2)
C44 C45 Sm1 75.34(15)
C41 C45 Sm1 75.41(15)
C74 C45 Sm1 118.35(16)
C41 C46 C47 115.7(2)
C52 C47 C48 117.7(3)
C52 C47 C46 120.8(3)
C48 C47 C46 121.3(3)
C47 C48 C49 120.5(3)
C50 C49 C48 121.1(3)
C49 C50 C51 118.8(3)
C50 C51 C52 120.1(3)
C47 C52 C51 121.8(3)
C42 C53 C54 117.2(2)
C55 C54 C59 118.3(3)
C55 C54 C53 121.0(3)
C59 C54 C53 120.7(3)
C54 C55 C56 121.2(3)
C57 C56 C55 119.5(3)
C58 C57 C56 120.2(3)
C57 C58 C59 120.0(3)
C54 C59 C58 120.8(3)
C61 C60 C43 117.0(2)
C66 C61 C62 118.1(2)
C66 C61 C60 123.8(2)
C62 C61 C60 118.1(3)
C63 C62 C61 121.0(3)
C64 C63 C62 120.0(3)
C65 C64 C63 120.0(3)
C64 C65 C66 120.9(3)
C61 C66 C65 120.0(3)
C44 C67 C68 116.2(2)
C69 C68 C73 118.6(3)
C69 C68 C67 121.5(3)
C73 C68 C67 119.9(2)
C68 C69 C70 120.8(3)
C71 C70 C69 120.2(3)
C72 C71 C70 120.1(3)
C71 C72 C73 119.9(3)
C72 C73 C68 120.5(3)
C45 C74 C75 115.8(2)
C76 C75 C80 118.2(3)
C76 C75 C74 122.0(2)
C80 C75 C74 119.8(2)
C75 C76 C77 121.1(3)
C78 C77 C76 119.4(3)
C79 C78 C77 120.6(3)
C78 C79 C80 119.7(3)
C79 C80 C75 121.0(3)
N1 C81 C82 124.3(3)
C81 C82 C83 118.6(3)
C84 C83 C82 119.6(3)
C83 C84 C85 120.2(3)
N1 C85 C84 119.9(3)
N1 C85 C86 116.1(3)
C84 C85 C86 124.0(3)
N2 C86 C85 117.2(2)
N2 C86 C87 119.4(3)
C85 C86 C87 123.4(3)
C88 C87 C86 120.1(3)
C87 C88 C89 119.7(3)
C90 C89 C88 118.3(4)
N2 C90 C89 124.2(3)
C6S C1S C2S 117.2(3)
C6S C1S C7S 120.6(3)
C2S C1S C7S 122.2(3)
C3S C2S C1S 121.8(3)
C2S C3S C4S 120.1(3)
C3S C4S C5S 119.4(3)
C4S C5S C6S 120.4(3)
C5S C6S C1S 121.0(3)

loop_
_geom_bond_atom_site_label_1
_geom_bond_atom_site_label_2
_geom_bond_distance
Sm1 N1 2.437(2)
Sm1 N2 2.439(2)
Sm1 C5 2.749(2)
Sm1 C45 2.755(3)
Sm1 C2 2.756(3)
Sm1 C43 2.759(2)
Sm1 C44 2.763(2)
Sm1 C41 2.765(3)
Sm1 C4 2.771(2)
Sm1 C42 2.771(3)
Sm1 C1 2.773(3)
Sm1 C3 2.777(2)
N1 C81 1.366(4)
N1 C85 1.386(4)
N2 C90 1.361(4)
N2 C86 1.391(4)
C1 C2 1.426(4)
C1 C5 1.432(4)
C1 C6 1.505(4)
C2 C3 1.425(4)
C2 C13 1.524(4)
C3 C4 1.426(4)
C3 C20 1.509(4)
C4 C5 1.432(4)
C4 C27 1.512(4)
C5 C34 1.517(4)
C6 C7 1.523(4)
C7 C8 1.375(4)
C7 C12 1.400(4)
C8 C9 1.387(4)
C9 C10 1.396(4)
C10 C11 1.375(4)
C11 C12 1.395(4)
C13 C14 1.517(4)
C14 C19 1.382(4)
C14 C15 1.383(4)
C15 C16 1.396(4)
C16 C17 1.381(5)
C17 C18 1.380(5)
C18 C19 1.388(5)
C20 C21 1.529(3)
C21 C26 1.389(4)
C21 C22 1.396(4)
C22 C23 1.390(4)
C23 C24 1.362(4)
C24 C25 1.370(5)
C25 C26 1.394(4)
C27 C28 1.511(4)
C28 C29 1.391(4)
C28 C33 1.399(4)
C29 C30 1.384(4)
C30 C31 1.382(5)
C31 C32 1.385(5)
C32 C33 1.375(5)
C34 C35 1.510(4)
C35 C40 1.395(4)
C35 C36 1.398(4)
C36 C37 1.389(4)
C37 C38 1.380(4)
C38 C39 1.374(5)
C39 C40 1.376(4)
C41 C45 1.426(4)
C41 C42 1.431(4)
C41 C46 1.508(4)
C42 C43 1.432(4)
C42 C53 1.517(4)
C43 C44 1.425(4)
C43 C60 1.516(4)
C44 C45 1.426(4)
C44 C67 1.521(4)
C45 C74 1.516(4)
C46 C47 1.531(4)
C47 C52 1.367(4)
C47 C48 1.382(4)
C48 C49 1.391(5)
C49 C50 1.356(5)
C50 C51 1.376(5)
C51 C52 1.384(5)
C53 C54 1.526(4)
C54 C55 1.387(4)
C54 C59 1.390(4)
C55 C56 1.392(4)
C56 C57 1.389(5)
C57 C58 1.369(5)
C58 C59 1.399(4)
C60 C61 1.508(4)
C61 C66 1.388(4)
C61 C62 1.404(4)
C62 C63 1.383(4)
C63 C64 1.375(5)
C64 C65 1.367(5)
C65 C66 1.397(4)
C67 C68 1.523(4)
C68 C69 1.385(4)
C68 C73 1.402(4)
C69 C70 1.391(4)
C70 C71 1.383(5)
C71 C72 1.379(4)
C72 C73 1.398(4)
C74 C75 1.520(4)
C75 C76 1.382(4)
C75 C80 1.392(4)
C76 C77 1.387(4)
C77 C78 1.381(5)
C78 C79 1.365(5)
C79 C80 1.387(5)
C81 C82 1.367(4)
C82 C83 1.392(5)
C83 C84 1.374(5)
C84 C85 1.421(4)
C85 C86 1.430(5)
C86 C87 1.433(4)
C87 C88 1.371(5)
C88 C89 1.405(5)
C89 C90 1.371(4)
C1S C6S 1.391(5)
C1S C2S 1.402(5)
C1S C7S 1.493(5)
C2S C3S 1.367(5)
C3S C4S 1.382(5)
C4S C5S 1.384(5)
C5S C6S 1.384(5)
